data_4033437
loop_
_publ_author_name
'Uemura, Naohiro'
'Ishikawa, Hiroki'
'Tamura, Naoki'
'Yoshida, Yasushi'
'Mino, Takashi'
'Kasashima, Yoshio'
'Sakamoto, Masami'

_publ_section_title
;
 Stereoselective Photodimerization of 3-Arylindenones in Solution and in
 the Solid State.
;
_journal_issue 4
_journal_name_full 'The Journal of organic chemistry'
_journal_page_first 2256
_journal_page_last 2262
_journal_paper_doi 10.1021/acs.joc.7b03147
_journal_volume 83
_journal_year 2018
_chemical_formula_sum 'C32 H18 F6 O2'
_chemical_formula_weight 548.46
_space_group_crystal_system triclinic
_space_group_IT_number 2
_space_group_name_Hall '-P 1'
_space_group_name_H-M_alt 'P -1'
_symmetry_space_group_name_Hall '-P 1'
_symmetry_space_group_name_H-M 'P -1'
_atom_sites_solution_hydrogens geom
_atom_sites_solution_primary direct
_atom_sites_solution_secondary difmap
_cell_angle_alpha 77.8570(10)
_cell_angle_beta 85.2310(10)
_cell_angle_gamma 69.9910(10)
_cell_formula_units_Z 2
_cell_length_a 9.0161(9)
_cell_length_b 9.3663(10)
_cell_length_c 16.0999(16)
_cell_measurement_reflns_used 1538
_cell_measurement_temperature 173(2)
_cell_measurement_theta_max 26.4905
_cell_measurement_theta_min 2.3591
_cell_volume 1248.9(2)
_computing_cell_refinement 'SAINT V8.34A (Bruker AXS Inc., 2013)'
_computing_data_collection 'APEX2 (Bruker AXS, 2006)'
_computing_data_reduction 'SAINT V8.34A (Bruker AXS Inc., 2013)'
_computing_molecular_graphics 'XSHEL (Bruker AXS,2002)'
_computing_publication_material 'XCIF (Bruker AXS, 2001)'
_computing_structure_refinement 'SHELXL-2014/7 (Sheldrick, 2014)'
_computing_structure_solution 'SHELXS-97 (Sheldrick, 1997)'
_diffrn_ambient_temperature 173(2)
_diffrn_detector_area_resol_mean 8.3333
_diffrn_measured_fraction_theta_full 0.985
_diffrn_measured_fraction_theta_max 0.952
_diffrn_measurement_device_type 'Bruker APEXII CCD area detector'
_diffrn_measurement_method 'Phi and Omega scans'
_diffrn_radiation_monochromator graphite
_diffrn_radiation_type MoK\a
_diffrn_radiation_wavelength 0.71073
_diffrn_reflns_av_R_equivalents 0.0173
_diffrn_reflns_av_unetI/netI 0.0473
_diffrn_reflns_limit_h_max 11
_diffrn_reflns_limit_h_min -11
_diffrn_reflns_limit_k_max 12
_diffrn_reflns_limit_k_min -11
_diffrn_reflns_limit_l_max 20
_diffrn_reflns_limit_l_min -15
_diffrn_reflns_number 7243
_diffrn_reflns_theta_full 25.242
_diffrn_reflns_theta_max 27.533
_diffrn_reflns_theta_min 1.294
_diffrn_source 'fine-focus sealed tube'
_exptl_absorpt_coefficient_mu 0.121
_exptl_absorpt_correction_T_max 0.95
_exptl_absorpt_correction_T_min 0.90
_exptl_absorpt_correction_type empirical
_exptl_absorpt_process_details 'SADABS (Sheldrick 1996)'
_exptl_crystal_colour colourless
_exptl_crystal_density_diffrn 1.459
_exptl_crystal_density_method 'not measured'
_exptl_crystal_description prismatic
_exptl_crystal_F_000 560
_exptl_crystal_size_max 0.400
_exptl_crystal_size_mid 0.400
_exptl_crystal_size_min 0.400
_refine_diff_density_max 0.364
_refine_diff_density_min -0.256
_refine_ls_extinction_method none
_refine_ls_goodness_of_fit_ref 1.051
_refine_ls_hydrogen_treatment constr
_refine_ls_matrix_type full
_refine_ls_number_parameters 417
_refine_ls_number_reflns 5480
_refine_ls_number_restraints 615
_refine_ls_restrained_S_all 1.074
_refine_ls_R_factor_all 0.0777
_refine_ls_R_factor_gt 0.0526
_refine_ls_shift/su_max 0.000
_refine_ls_shift/su_mean 0.000
_refine_ls_structure_factor_coef Fsqd
_refine_ls_weighting_details 'w=1/[\s^2^(Fo^2^)+(0.0868P)^2^+0.0565P] where P=(Fo^2^+2Fc^2^)/3'
_refine_ls_weighting_scheme calc
_refine_ls_wR_factor_gt 0.1385
_refine_ls_wR_factor_ref 0.1631
_reflns_number_gt 3872
_reflns_number_total 5480
_reflns_threshold_expression 'I > 2\s(I)'
_cod_data_source_file jo7b03147_si_013.cif
_cod_data_source_block I
_cod_depositor_comments 'Adding full bibliography for 4033434--4033446.cif.'
_cod_database_code 4033437

loop_
_space_group_symop_operation_xyz
'x, y, z'
'-x, -y, -z'

loop_
_atom_site_type_symbol
_atom_site_label
_atom_site_fract_x
_atom_site_fract_y
_atom_site_fract_z
_atom_site_U_iso_or_equiv
_atom_site_adp_type
_atom_site_calc_flag
_atom_site_refinement_flags_adp
_atom_site_refinement_flags_occupancy
_atom_site_refinement_flags_posn
_atom_site_occupancy
_atom_site_disorder_assembly
_atom_site_disorder_group
C C1 0.7719(2) 0.5810(2) 0.49922(12) 0.0262(4) Uani d U . . 1.0 . .
C C2 0.7030(2) 0.4830(2) 0.56724(12) 0.0244(4) Uani d U . . 1.0 . .
H H2 0.7198 0.3778 0.5557 0.029 Uiso calc U . R 1.0 . .
C C3 0.7720(2) 0.4791(2) 0.65351(12) 0.0227(4) Uani d U . . 1.0 . .
C C4 0.8644(2) 0.5909(2) 0.63010(12) 0.0241(4) Uani d U . . 1.0 . .
C C5 0.9407(2) 0.6453(2) 0.68175(13) 0.0289(4) Uani d U . . 1.0 . .
H H5 0.9379 0.6141 0.7418 0.035 Uiso calc U . R 1.0 . .
C C6 1.0210(2) 0.7455(2) 0.64439(15) 0.0339(5) Uani d U . . 1.0 . .
H H6 1.0759 0.7803 0.6794 0.041 Uiso calc U . R 1.0 . .
C C7 1.0229(2) 0.7964(2) 0.55671(15) 0.0355(5) Uani d U . . 1.0 . .
H H7 1.0794 0.8645 0.5327 0.043 Uiso calc U . R 1.0 . .
C C8 0.9433(2) 0.7483(2) 0.50453(14) 0.0309(5) Uani d U . . 1.0 . .
H H8 0.942 0.784 0.4447 0.037 Uiso calc U . R 1.0 . .
C C9 0.8644(2) 0.6454(2) 0.54235(12) 0.0263(4) Uani d U . . 1.0 . .
C C10 0.8597(2) 0.3181(2) 0.70270(12) 0.0237(4) Uani d U . . 1.0 . .
C C11 0.7952(2) 0.2003(2) 0.70972(13) 0.0302(5) Uani d U . . 1.0 . .
H H11 0.7012 0.2198 0.6802 0.036 Uiso calc U . R 1.0 . .
C C12 0.8660(2) 0.0554(2) 0.75893(14) 0.0334(5) Uani d U . . 1.0 . .
H H12 0.82 -0.0233 0.7631 0.04 Uiso calc U . R 1.0 . .
C C13 1.0029(2) 0.0247(2) 0.80190(13) 0.0310(5) Uani d U . . 1.0 . .
C C14 1.0725(3) 0.1374(3) 0.79281(14) 0.0350(5) Uani d U . . 1.0 . .
H H14 1.1686 0.1159 0.8208 0.042 Uiso calc U . R 1.0 . .
C C15 1.0023(2) 0.2821(2) 0.74284(13) 0.0310(5) Uani d U . . 1.0 . .
H H15 1.0526 0.3581 0.7359 0.037 Uiso calc U . R 1.0 . .
C C16 1.0782(3) -0.1296(3) 0.85858(16) 0.0425(6) Uani d U . . 1.0 . .
C C17 0.4540(2) 0.7347(2) 0.55858(12) 0.0252(4) Uani d U . . 1.0 . .
C C18 0.5303(2) 0.5650(2) 0.59833(11) 0.0238(4) Uani d U . . 1.0 . .
H H18 0.4592 0.5024 0.6009 0.029 Uiso calc U . R 1.0 . .
C C19 0.5914(2) 0.5598(2) 0.68673(12) 0.0226(4) Uani d U . . 1.0 . .
C C20 0.5487(2) 0.7292(2) 0.69197(12) 0.0237(4) Uani d U . . 1.0 . .
C C21 0.5717(2) 0.7937(2) 0.75789(12) 0.0283(4) Uani d U . . 1.0 . .
H H21 0.6243 0.7294 0.808 0.034 Uiso calc U . R 1.0 . .
C C22 0.5166(3) 0.9534(3) 0.74941(14) 0.0332(5) Uani d U . . 1.0 . .
H H22 0.5309 0.9981 0.7946 0.04 Uiso calc U . R 1.0 . .
C C23 0.4409(3) 1.0497(3) 0.67639(14) 0.0348(5) Uani d U . . 1.0 . .
H H23 0.4057 1.1589 0.6717 0.042 Uiso calc U . R 1.0 . .
C C24 0.4167(2) 0.9868(2) 0.61060(14) 0.0327(5) Uani d U . . 1.0 . .
H H24 0.3648 1.0515 0.5604 0.039 Uiso calc U . R 1.0 . .
C C25 0.4701(2) 0.8262(2) 0.61948(12) 0.0255(4) Uani d U . . 1.0 . .
C C26 0.5328(2) 0.4722(2) 0.76526(12) 0.0238(4) Uani d U . . 1.0 . .
C C27 0.3901(2) 0.4463(3) 0.76415(13) 0.0305(5) Uani d U . . 1.0 . .
H H27 0.3327 0.4771 0.7128 0.037 Uiso calc U . R 1.0 . .
C C28 0.3308(3) 0.3757(3) 0.83743(14) 0.0391(6) Uani d U . . 1.0 . .
H H28 0.2328 0.3593 0.8362 0.047 Uiso calc U . R 1.0 . .
C C29 0.4139(3) 0.3291(3) 0.91230(13) 0.0405(6) Uani d U . . 1.0 . .
C C30 0.5560(3) 0.3542(3) 0.91440(13) 0.0379(5) Uani d U . . 1.0 . .
H H30 0.6135 0.3225 0.9657 0.045 Uiso calc U . R 1.0 . .
C C31 0.6137(3) 0.4256(3) 0.84151(13) 0.0317(5) Uani d U . . 1.0 . .
H H31 0.7109 0.4433 0.8434 0.038 Uiso calc U . R 1.0 . .
C C32 0.3476(4) 0.2562(4) 0.99141(16) 0.0611(8) Uani d U . . 1.0 . .
F F1A 1.0887(4) -0.1197(2) 0.93706(13) 0.0986(11) Uani d U P D 0.893(4) A 1
F F2A 1.0001(2) -0.2284(2) 0.86050(13) 0.0643(7) Uani d U P D 0.893(4) A 1
F F3A 1.2209(2) -0.2034(2) 0.83074(18) 0.0917(10) Uani d U P D 0.893(4) A 1
F F5A 0.2579(3) 0.1788(3) 0.97538(11) 0.1098(11) Uani d U P D 0.964(3) B 1
F F6A 0.4579(3) 0.1568(2) 1.04471(10) 0.0857(7) Uani d U P D 0.964(3) B 1
F F4A 0.2589(2) 0.3629(3) 1.03609(11) 0.0823(7) Uani d U P D 0.964(3) B 1
F F1B 1.2118(16) -0.1372(17) 0.8923(9) 0.061(4) Uani d U P D 0.107(4) A 2
F F2B 0.9906(19) -0.1584(19) 0.9168(10) 0.078(4) Uani d U P D 0.107(4) A 2
F F3B 1.1171(17) -0.2462(19) 0.8275(11) 0.076(4) Uani d U P D 0.107(4) A 2
F F5B 0.198(2) 0.3087(18) 0.9910(15) 0.083(6) Uani d U P D 0.036(3) B 2
F F6B 0.3917(18) 0.111(2) 0.9989(17) 0.083(5) Uani d U P D 0.036(3) B 2
F F4B 0.3913(15) 0.2853(15) 1.0586(13) 0.083(5) Uani d U P D 0.036(3) B 2
O O1 0.75182(16) 0.60275(18) 0.42273(9) 0.0335(4) Uani d U . . 1.0 . .
O O2 0.39199(17) 0.78466(17) 0.48933(9) 0.0334(4) Uani d U . . 1.0 . .

loop_
_atom_site_aniso_label
_atom_site_aniso_U_11
_atom_site_aniso_U_22
_atom_site_aniso_U_33
_atom_site_aniso_U_12
_atom_site_aniso_U_13
_atom_site_aniso_U_23
C1 0.0223(10) 0.0259(10) 0.0250(10) -0.0022(8) 0.0002(8) -0.0034(8)
C2 0.0246(10) 0.0276(10) 0.0218(9) -0.0091(8) -0.0034(7) -0.0044(7)
C3 0.0212(9) 0.0252(10) 0.0227(9) -0.0081(8) -0.0019(7) -0.0053(7)
C4 0.0191(9) 0.0240(10) 0.0278(10) -0.0054(8) -0.0004(7) -0.0053(8)
C5 0.0254(10) 0.0299(11) 0.0330(11) -0.0094(9) -0.0009(8) -0.0090(9)
C6 0.0264(11) 0.0302(11) 0.0493(13) -0.0116(9) -0.0009(9) -0.0128(10)
C7 0.0260(11) 0.0255(11) 0.0521(14) -0.0094(9) 0.0055(9) -0.0021(9)
C8 0.0241(10) 0.0273(11) 0.0364(12) -0.0061(8) 0.0032(8) -0.0013(9)
C9 0.0195(9) 0.0266(10) 0.0293(10) -0.0043(8) 0.0016(8) -0.0042(8)
C10 0.0228(9) 0.0268(10) 0.0217(9) -0.0083(8) -0.0012(7) -0.0044(8)
C11 0.0255(10) 0.0302(11) 0.0365(12) -0.0098(9) -0.0055(8) -0.0073(9)
C12 0.0315(11) 0.0266(11) 0.0423(13) -0.0107(9) -0.0011(9) -0.0053(9)
C13 0.0313(11) 0.0271(11) 0.0302(11) -0.0051(9) -0.0009(8) -0.0032(8)
C14 0.0312(11) 0.0356(12) 0.0358(12) -0.0097(9) -0.0119(9) 0.0001(9)
C15 0.0287(11) 0.0317(11) 0.0339(11) -0.0129(9) -0.0076(9) -0.0015(9)
C16 0.0431(13) 0.0319(13) 0.0470(14) -0.0090(10) -0.0056(11) -0.0001(10)
C17 0.0191(9) 0.0317(11) 0.0239(10) -0.0099(8) -0.0005(7) -0.0009(8)
C18 0.0232(9) 0.0284(10) 0.0215(9) -0.0118(8) -0.0037(7) -0.0017(8)
C19 0.0197(9) 0.0284(10) 0.0205(9) -0.0092(8) -0.0036(7) -0.0035(7)
C20 0.0196(9) 0.0271(10) 0.0243(10) -0.0084(8) 0.0007(7) -0.0038(8)
C21 0.0282(10) 0.0328(11) 0.0256(10) -0.0120(9) -0.0010(8) -0.0059(8)
C22 0.0353(11) 0.0342(12) 0.0338(11) -0.0139(9) 0.0041(9) -0.0123(9)
C23 0.0369(12) 0.0248(11) 0.0395(12) -0.0076(9) 0.0029(9) -0.0052(9)
C24 0.0294(11) 0.0299(11) 0.0330(11) -0.0060(9) -0.0006(9) -0.0004(9)
C25 0.0207(9) 0.0292(10) 0.0261(10) -0.0091(8) -0.0010(7) -0.0024(8)
C26 0.0255(10) 0.0243(10) 0.0218(9) -0.0087(8) -0.0027(7) -0.0029(7)
C27 0.0318(11) 0.0394(12) 0.0234(10) -0.0169(9) -0.0028(8) -0.0034(8)
C28 0.0440(13) 0.0550(15) 0.0303(12) -0.0336(12) 0.0019(10) -0.0062(10)
C29 0.0568(15) 0.0505(14) 0.0238(11) -0.0320(12) 0.0029(10) -0.0050(10)
C30 0.0489(14) 0.0434(13) 0.0239(11) -0.0197(11) -0.0076(9) -0.0020(9)
C31 0.0340(11) 0.0380(12) 0.0248(10) -0.0149(10) -0.0040(8) -0.0037(9)
C32 0.089(2) 0.087(2) 0.0292(13) -0.0622(18) 0.0023(14) -0.0053(14)
F1A 0.185(3) 0.0482(12) 0.0473(12) -0.0167(15) -0.0543(15) 0.0059(9)
F2A 0.0731(14) 0.0405(11) 0.0768(15) -0.0290(10) -0.0171(11) 0.0170(9)
F3A 0.0469(12) 0.0450(12) 0.140(2) 0.0081(9) 0.0185(13) 0.0273(13)
F5A 0.179(2) 0.171(2) 0.0431(10) -0.153(2) 0.0054(12) 0.0001(12)
F6A 0.1294(18) 0.0908(16) 0.0355(10) -0.0543(14) -0.0031(10) 0.0210(9)
F4A 0.0885(15) 0.1239(18) 0.0425(10) -0.0517(13) 0.0259(10) -0.0160(10)
F1B 0.060(6) 0.048(7) 0.062(7) -0.014(5) -0.039(5) 0.022(6)
F2B 0.078(7) 0.064(7) 0.067(7) -0.014(6) 0.013(6) 0.022(6)
F3B 0.095(8) 0.045(5) 0.081(7) -0.008(6) -0.006(6) -0.017(5)
F5B 0.100(6) 0.117(10) 0.045(10) -0.074(8) 0.025(7) 0.009(9)
F6B 0.120(10) 0.095(6) 0.060(10) -0.081(8) -0.005(10) 0.005(7)
F4B 0.114(10) 0.103(10) 0.037(7) -0.044(9) 0.004(8) -0.013(8)
O1 0.0307(8) 0.0424(9) 0.0236(8) -0.0093(7) -0.0011(6) -0.0028(6)
O2 0.0325(8) 0.0389(9) 0.0277(8) -0.0134(7) -0.0104(6) 0.0020(6)

loop_
_atom_type_symbol
_atom_type_description
_atom_type_scat_dispersion_real
_atom_type_scat_dispersion_imag
_atom_type_scat_source
C C 0.0033 0.0016 'International Tables Vol C Tables 4.2.6.8 and 6.1.1.4'
H H 0.0000 0.0000 'International Tables Vol C Tables 4.2.6.8 and 6.1.1.4'
O O 0.0106 0.0060 'International Tables Vol C Tables 4.2.6.8 and 6.1.1.4'
F F 0.0171 0.0103 'International Tables Vol C Tables 4.2.6.8 and 6.1.1.4'

loop_
_geom_angle_atom_site_label_1
_geom_angle_atom_site_label_2
_geom_angle_atom_site_label_3
_geom_angle
O1 C1 C9 127.08(18)
O1 C1 C2 125.71(18)
C9 C1 C2 107.20(16)
C1 C2 C3 107.05(15)
C1 C2 C18 116.21(16)
C3 C2 C18 91.22(14)
C1 C2 H2 113.4
C3 C2 H2 113.4
C18 C2 H2 113.4
C4 C3 C10 116.76(15)
C4 C3 C2 103.54(14)
C10 C3 C2 115.06(16)
C4 C3 C19 113.33(15)
C10 C3 C19 115.55(15)
C2 C3 C19 88.65(13)
C5 C4 C9 118.78(17)
C5 C4 C3 130.14(18)
C9 C4 C3 111.06(16)
C6 C5 C4 119.13(19)
C6 C5 H5 120.4
C4 C5 H5 120.4
C5 C6 C7 121.4(2)
C5 C6 H6 119.3
C7 C6 H6 119.3
C8 C7 C6 120.40(19)
C8 C7 H7 119.8
C6 C7 H7 119.8
C7 C8 C9 117.97(19)
C7 C8 H8 121.0
C9 C8 H8 121.0
C4 C9 C8 122.21(19)
C4 C9 C1 110.81(16)
C8 C9 C1 126.98(18)
C15 C10 C11 117.60(18)
C15 C10 C3 122.89(17)
C11 C10 C3 119.50(17)
C12 C11 C10 121.10(19)
C12 C11 H11 119.4
C10 C11 H11 119.4
C13 C12 C11 120.28(19)
C13 C12 H12 119.9
C11 C12 H12 119.9
C12 C13 C14 119.52(19)
C12 C13 C16 121.24(19)
C14 C13 C16 119.24(19)
C13 C14 C15 120.12(19)
C13 C14 H14 119.9
C15 C14 H14 119.9
C14 C15 C10 121.22(19)
C14 C15 H15 119.4
C10 C15 H15 119.4
F2B C16 F3B 102.2(10)
F1A C16 F3A 108.7(3)
F1A C16 F2A 106.2(2)
F3A C16 F2A 103.4(2)
F2B C16 F1B 107.9(9)
F3B C16 F1B 103.5(10)
F2B C16 C13 112.2(8)
F3B C16 C13 118.3(9)
F1A C16 C13 113.2(2)
F3A C16 C13 111.9(2)
F2A C16 C13 112.9(2)
F1B C16 C13 111.8(6)
O2 C17 C25 126.85(19)
O2 C17 C18 126.01(18)
C25 C17 C18 107.14(16)
C17 C18 C19 106.85(15)
C17 C18 C2 116.36(15)
C19 C18 C2 91.21(13)
C17 C18 H18 113.4
C19 C18 H18 113.4
C2 C18 H18 113.4
C26 C19 C20 110.52(15)
C26 C19 C18 118.88(15)
C20 C19 C18 103.96(15)
C26 C19 C3 117.56(15)
C20 C19 C3 114.98(14)
C18 C19 C3 88.88(13)
C21 C20 C25 119.31(19)
C21 C20 C19 129.27(18)
C25 C20 C19 111.36(17)
C22 C21 C20 118.91(19)
C22 C21 H21 120.5
C20 C21 H21 120.5
C21 C22 C23 121.6(2)
C21 C22 H22 119.2
C23 C22 H22 119.2
C24 C23 C22 120.0(2)
C24 C23 H23 120.0
C22 C23 H23 120.0
C23 C24 C25 118.5(2)
C23 C24 H24 120.7
C25 C24 H24 120.7
C24 C25 C20 121.68(19)
C24 C25 C17 127.65(19)
C20 C25 C17 110.67(18)
C27 C26 C31 118.28(17)
C27 C26 C19 120.37(16)
C31 C26 C19 121.20(16)
C28 C27 C26 120.50(19)
C28 C27 H27 119.7
C26 C27 H27 119.7
C29 C28 C27 120.2(2)
C29 C28 H28 119.9
C27 C28 H28 119.9
C28 C29 C30 119.91(19)
C28 C29 C32 119.9(2)
C30 C29 C32 120.2(2)
C31 C30 C29 119.6(2)
C31 C30 H30 120.2
C29 C30 H30 120.2
C30 C31 C26 121.48(19)
C30 C31 H31 119.3
C26 C31 H31 119.3
F6B C32 F5B 108.7(10)
F6B C32 F4B 107.6(11)
F5B C32 F4B 106.8(9)
F5A C32 F6A 106.4(3)
F5A C32 F4A 107.5(3)
F6A C32 F4A 105.3(2)
F6B C32 C29 111.2(14)
F5B C32 C29 110.6(12)
F4B C32 C29 111.7(9)
F5A C32 C29 112.4(2)
F6A C32 C29 113.2(3)
F4A C32 C29 111.5(3)

loop_
_geom_bond_atom_site_label_1
_geom_bond_atom_site_label_2
_geom_bond_distance
C1 O1 1.224(2)
C1 C9 1.470(3)
C1 C2 1.510(3)
C2 C3 1.557(3)
C2 C18 1.574(3)
C2 H2 1.0
C3 C4 1.520(3)
C3 C10 1.521(3)
C3 C19 1.640(3)
C4 C5 1.392(3)
C4 C9 1.398(3)
C5 C6 1.387(3)
C5 H5 0.95
C6 C7 1.392(3)
C6 H6 0.95
C7 C8 1.380(3)
C7 H7 0.95
C8 C9 1.398(3)
C8 H8 0.95
C10 C15 1.391(3)
C10 C11 1.394(3)
C11 C12 1.384(3)
C11 H11 0.95
C12 C13 1.379(3)
C12 H12 0.95
C13 C14 1.379(3)
C13 C16 1.503(3)
C14 C15 1.387(3)
C14 H14 0.95
C15 H15 0.95
C16 F2B 1.222(15)
C16 F3B 1.226(16)
C16 F1A 1.300(3)
C16 F3A 1.326(3)
C16 F2A 1.336(3)
C16 F1B 1.336(13)
C17 O2 1.217(2)
C17 C25 1.476(3)
C17 C18 1.518(3)
C18 C19 1.554(3)
C18 H18 1.0
C19 C26 1.517(3)
C19 C20 1.518(3)
C20 C21 1.388(3)
C20 C25 1.393(3)
C21 C22 1.386(3)
C21 H21 0.95
C22 C23 1.388(3)
C22 H22 0.95
C23 C24 1.381(3)
C23 H23 0.95
C24 C25 1.393(3)
C24 H24 0.95
C26 C27 1.391(3)
C26 C31 1.391(3)
C27 C28 1.387(3)
C27 H27 0.95
C28 C29 1.382(3)
C28 H28 0.95
C29 C30 1.384(3)
C29 C32 1.494(3)
C30 C31 1.379(3)
C30 H30 0.95
C31 H31 0.95
C32 F6B 1.26(2)
C32 F5B 1.266(19)
C32 F4B 1.291(17)
C32 F5A 1.328(3)
C32 F6A 1.328(4)
C32 F4A 1.347(4)

loop_
_geom_torsion_atom_site_label_1
_geom_torsion_atom_site_label_2
_geom_torsion_atom_site_label_3
_geom_torsion_atom_site_label_4
_geom_torsion
O1 C1 C2 C3 175.44(18)
C9 C1 C2 C3 -5.3(2)
O1 C1 C2 C18 -84.4(2)
C9 C1 C2 C18 94.86(18)
C1 C2 C3 C4 5.81(19)
C18 C2 C3 C4 -112.13(15)
C1 C2 C3 C10 -122.78(17)
C18 C2 C3 C10 119.28(16)
C1 C2 C3 C19 119.50(16)
C18 C2 C3 C19 1.56(13)
C10 C3 C4 C5 -58.6(3)
C2 C3 C4 C5 173.9(2)
C19 C3 C4 C5 79.4(2)
C10 C3 C4 C9 123.07(18)
C2 C3 C4 C9 -4.5(2)
C19 C3 C4 C9 -98.91(18)
C9 C4 C5 C6 -3.2(3)
C3 C4 C5 C6 178.57(19)
C4 C5 C6 C7 1.9(3)
C5 C6 C7 C8 0.4(3)
C6 C7 C8 C9 -1.3(3)
C5 C4 C9 C8 2.3(3)
C3 C4 C9 C8 -179.12(18)
C5 C4 C9 C1 -177.22(17)
C3 C4 C9 C1 1.3(2)
C7 C8 C9 C4 0.0(3)
C7 C8 C9 C1 179.42(19)
O1 C1 C9 C4 -178.16(19)
C2 C1 C9 C4 2.6(2)
O1 C1 C9 C8 2.3(3)
C2 C1 C9 C8 -176.96(19)
C4 C3 C10 C15 15.2(3)
C2 C3 C10 C15 136.90(19)
C19 C3 C10 C15 -121.9(2)
C4 C3 C10 C11 -165.79(18)
C2 C3 C10 C11 -44.1(2)
C19 C3 C10 C11 57.1(2)
C15 C10 C11 C12 3.7(3)
C3 C10 C11 C12 -175.40(19)
C10 C11 C12 C13 -0.3(3)
C11 C12 C13 C14 -2.6(3)
C11 C12 C13 C16 177.4(2)
C12 C13 C14 C15 2.0(3)
C16 C13 C14 C15 -178.1(2)
C13 C14 C15 C10 1.5(3)
C11 C10 C15 C14 -4.3(3)
C3 C10 C15 C14 174.73(19)
C12 C13 C16 F2B -60.3(8)
C14 C13 C16 F2B 119.7(8)
C12 C13 C16 F3B 58.2(8)
C14 C13 C16 F3B -121.8(8)
C12 C13 C16 F1A -119.8(3)
C14 C13 C16 F1A 60.3(3)
C12 C13 C16 F3A 117.1(3)
C14 C13 C16 F3A -62.9(3)
C12 C13 C16 F2A 1.0(3)
C14 C13 C16 F2A -179.0(2)
C12 C13 C16 F1B 178.3(7)
C14 C13 C16 F1B -1.7(8)
O2 C17 C18 C19 -179.65(17)
C25 C17 C18 C19 0.58(19)
O2 C17 C18 C2 80.3(2)
C25 C17 C18 C2 -99.49(18)
C1 C2 C18 C17 -1.8(2)
C3 C2 C18 C17 107.87(17)
C1 C2 C18 C19 -111.36(17)
C3 C2 C18 C19 -1.65(14)
C17 C18 C19 C26 122.33(18)
C2 C18 C19 C26 -119.61(17)
C17 C18 C19 C20 -1.01(18)
C2 C18 C19 C20 117.06(14)
C17 C18 C19 C3 -116.50(15)
C2 C18 C19 C3 1.56(13)
C4 C3 C19 C26 -135.09(17)
C10 C3 C19 C26 3.5(2)
C2 C3 C19 C26 120.74(16)
C4 C3 C19 C20 -2.3(2)
C10 C3 C19 C20 136.24(17)
C2 C3 C19 C20 -106.48(16)
C4 C3 C19 C18 102.59(16)
C10 C3 C19 C18 -118.86(16)
C2 C3 C19 C18 -1.58(13)
C26 C19 C20 C21 49.6(2)
C18 C19 C20 C21 178.27(18)
C3 C19 C20 C21 -86.4(2)
C26 C19 C20 C25 -127.49(16)
C18 C19 C20 C25 1.14(19)
C3 C19 C20 C25 96.51(18)
C25 C20 C21 C22 -0.5(3)
C19 C20 C21 C22 -177.41(18)
C20 C21 C22 C23 -0.7(3)
C21 C22 C23 C24 1.1(3)
C22 C23 C24 C25 -0.2(3)
C23 C24 C25 C20 -1.0(3)
C23 C24 C25 C17 178.55(18)
C21 C20 C25 C24 1.4(3)
C19 C20 C25 C24 178.83(17)
C21 C20 C25 C17 -178.28(16)
C19 C20 C25 C17 -0.8(2)
O2 C17 C25 C24 0.7(3)
C18 C17 C25 C24 -179.50(18)
O2 C17 C25 C20 -179.63(18)
C18 C17 C25 C20 0.1(2)
C20 C19 C26 C27 96.8(2)
C18 C19 C26 C27 -23.2(3)
C3 C19 C26 C27 -128.4(2)
C20 C19 C26 C31 -78.6(2)
C18 C19 C26 C31 161.38(18)
C3 C19 C26 C31 56.2(2)
C31 C26 C27 C28 0.0(3)
C19 C26 C27 C28 -175.5(2)
C26 C27 C28 C29 -0.6(4)
C27 C28 C29 C30 0.6(4)
C27 C28 C29 C32 178.7(2)
C28 C29 C30 C31 -0.1(4)
C32 C29 C30 C31 -178.1(2)
C29 C30 C31 C26 -0.5(4)
C27 C26 C31 C30 0.5(3)
C19 C26 C31 C30 176.0(2)
C28 C29 C32 F6B 90.2(5)
C30 C29 C32 F6B -91.7(5)
C28 C29 C32 F5B -30.6(5)
C30 C29 C32 F5B 147.4(5)
C28 C29 C32 F4B -149.5(5)
C30 C29 C32 F4B 28.5(6)
C28 C29 C32 F5A 30.1(4)
C30 C29 C32 F5A -151.9(3)
C28 C29 C32 F6A 150.8(3)
C30 C29 C32 F6A -31.2(4)
C28 C29 C32 F4A -90.7(3)
C30 C29 C32 F4A 87.3(3)
